data_4122507
loop_
_publ_author_name
'Cherney, Emily C.'
'Lopchuk, Justin M.'
'Green, Jason C.'
'Baran, Phil S.'

_publ_section_title
;
 A unified approach to ent-atisane diterpenes and related alkaloids:
 synthesis of (-)-methyl atisenoate, (-)-isoatisine, and the hetidine
 skeleton.
;
_journal_issue 36
_journal_name_full 'Journal of the American Chemical Society'
_journal_page_first 12592
_journal_page_last 12595
_journal_paper_doi 10.1021/ja507321j
_journal_volume 136
_journal_year 2014
_chemical_absolute_configuration ad
_chemical_formula_moiety 'C21 H32 O2'
_chemical_formula_sum 'C21 H32 O2'
_chemical_formula_weight 316.46
_chemical_name_systematic
;
 ?
;
_space_group_crystal_system orthorhombic
_space_group_IT_number 19
_space_group_name_Hall 'P 2ac 2ab'
_space_group_name_H-M_alt 'P 21 21 21'
_symmetry_space_group_name_Hall 'P 2ac 2ab'
_symmetry_space_group_name_H-M 'P 21 21 21'
_atom_sites_solution_hydrogens geom
_atom_sites_solution_primary direct
_atom_sites_solution_secondary difmap
_audit_creation_date 2014-03-24
_audit_creation_method
;
Olex2 1.2-beta
(compiled 2014.03.20 svn.r2914 for OlexSys, GUI svn.r4813)
;
_cell_angle_alpha 90
_cell_angle_beta 90
_cell_angle_gamma 90
_cell_formula_units_Z 4
_cell_length_a 7.3343(2)
_cell_length_b 9.0194(3)
_cell_length_c 26.3328(8)
_cell_measurement_reflns_used 9901
_cell_measurement_temperature 100
_cell_measurement_theta_max 70.174
_cell_measurement_theta_min 3.357
_cell_volume 1741.94(9)
_computing_cell_refinement 'SAINT v8.34A (Bruker, 2013)'
_computing_data_collection 'APEX2 v2013.6-2 (Bruker, 2013)'
_computing_data_reduction 'SAINT v8.34A (Bruker, 2013)'
_computing_molecular_graphics 'Olex2 (Dolomanov et al., 2009)'
_computing_publication_material 'Olex2 (Dolomanov et al., 2009)'
_computing_structure_refinement 'ShelXL (Sheldrick, 2008)'
_computing_structure_solution 'ShelXT (Sheldrick, 2008)'
_diffrn_ambient_temperature 100.0
_diffrn_detector 'Bruker APEX CCD'
_diffrn_detector_area_resol_mean 8.0
_diffrn_detector_type 'CCD Area Detector'
_diffrn_measured_fraction_theta_full 0.999
_diffrn_measured_fraction_theta_max 0.996
_diffrn_measurement_device 'Fixed Chi Three-Circle Diffractometer'
_diffrn_measurement_device_type 'Bruker D8 APEX'
_diffrn_measurement_method '\w and \f scans'
_diffrn_radiation_monochromator 'Multilayer Mirrors'
_diffrn_radiation_probe x-ray
_diffrn_radiation_type CuK\a
_diffrn_radiation_wavelength 1.54178
_diffrn_reflns_av_R_equivalents 0.0345
_diffrn_reflns_av_unetI/netI 0.0250
_diffrn_reflns_Laue_measured_fraction_full 0.999
_diffrn_reflns_Laue_measured_fraction_max 0.996
_diffrn_reflns_limit_h_max 8
_diffrn_reflns_limit_h_min -8
_diffrn_reflns_limit_k_max 10
_diffrn_reflns_limit_k_min -11
_diffrn_reflns_limit_l_max 32
_diffrn_reflns_limit_l_min -31
_diffrn_reflns_number 22386
_diffrn_reflns_point_group_measured_fraction_full 0.999
_diffrn_reflns_point_group_measured_fraction_max 0.993
_diffrn_reflns_theta_full 68.000
_diffrn_reflns_theta_max 70.167
_diffrn_reflns_theta_min 3.357
_diffrn_source 'Micro Focus Rotating Anode'
_diffrn_source_type 'Bruker FR-591'
_diffrn_standards_number 0
_exptl_absorpt_coefficient_mu 0.578
_exptl_absorpt_correction_T_max 0.3221
_exptl_absorpt_correction_T_min 0.2282
_exptl_absorpt_correction_type multi-scan
_exptl_absorpt_process_details
;
SADABS-2012/1 (Bruker,2012) was used for absorption correction.
wR2(int) was 0.0834 before and 0.0548 after correction.
The Ratio of minimum to maximum transmission is 0.7085.
The \l/2 correction factor is 0.0015.
;
_exptl_crystal_colour Colorless
_exptl_crystal_colour_primary Colorless
_exptl_crystal_density_diffrn 1.207
_exptl_crystal_description Block
_exptl_crystal_F_000 696
_exptl_crystal_size_max 0.257
_exptl_crystal_size_mid 0.213
_exptl_crystal_size_min 0.185
_refine_diff_density_max 0.162
_refine_diff_density_min -0.193
_refine_diff_density_rms 0.045
_refine_ls_abs_structure_details
;
 Flack x determined using 1348 quotients [(I+)-(I-)]/[(I+)+(I-)]
 (Parsons, Flack and Wagner, Acta Cryst. B69 (2013) 249-259).
;
_refine_ls_abs_structure_Flack -0.06(7)
_refine_ls_extinction_method none
_refine_ls_goodness_of_fit_ref 1.057
_refine_ls_hydrogen_treatment constr
_refine_ls_matrix_type full
_refine_ls_number_parameters 211
_refine_ls_number_reflns 3277
_refine_ls_number_restraints 0
_refine_ls_restrained_S_all 1.057
_refine_ls_R_factor_all 0.0321
_refine_ls_R_factor_gt 0.0318
_refine_ls_shift/su_max 0.001
_refine_ls_shift/su_mean 0.000
_refine_ls_structure_factor_coef Fsqd
_refine_ls_weighting_details 'w=1/[\s^2^(Fo^2^)+(0.0464P)^2^+0.3011P] where P=(Fo^2^+2Fc^2^)/3'
_refine_ls_weighting_scheme calc
_refine_ls_wR_factor_gt 0.0809
_refine_ls_wR_factor_ref 0.0812
_reflns_Friedel_coverage 0.710
_reflns_Friedel_fraction_full 0.999
_reflns_Friedel_fraction_max 0.989
_reflns_number_gt 3249
_reflns_number_total 3277
_reflns_threshold_expression 'I > 2\s(I)'
_cod_data_source_file ja507321j_si_002.cif
_cod_data_source_block Baran399
_cod_depositor_comments
;
The following automatic conversions were performed:

'_diffrn_radiation_probe' value 'X-ray' changed to 'x-ray' according
to
/home/saulius/struct/COD-crude-data--automatic-downloads/rss-feeds/ACS/lib/dictionaries/cif_core.dic
dictionary named 'cif_core.dic' version 2.4.2 from 2011-04-26.

Automatic conversion script
Id: cif_fix_values 2281 2013-09-26 08:29:07Z andrius 

 Adding full bibliography for 4122504--4122507.cif.
;
_cod_database_code 4122507
_shelxl_version_number 2014-3
_shelx_space_group_comment
;
The symmetry employed for this shelxl refinement is uniquely defined
by the following loop, which should always be used as a source of
symmetry information in preference to the above space-group names.
They are only intended as comments.
;
_shelx_estimated_absorpt_t_max 0.901
_shelx_estimated_absorpt_t_min 0.866
_olex2_refinement_description
;
1. Fixed Uiso
 At 1.2 times of:
  All C(H) groups, All C(H,H) groups
 At 1.5 times of:
  All C(H,H,H) groups
2.a Ternary CH refined with riding coordinates:
 C7(H7), C11(H11), C13(H13)
2.b Secondary CH2 refined with riding coordinates:
 C3(H3A,H3B), C4(H4A,H4B), C5(H5A,H5B), C8(H8A,H8B), C9(H9A,H9B), C12(H12A,
 H12B), C14(H14A,H14B), C15(H15A,H15B), C18(H18A,H18B)
2.c X=CH2 refined with riding coordinates:
 C20(H20A,H20B)
2.d Idealised Me refined as rotating group:
 C16(H16A,H16B,H16C), C17(H17A,H17B,H17C), C21(H21A,H21B,H21C)
;

loop_
_space_group_symop_operation_xyz
'x, y, z'
'-x+1/2, -y, z+1/2'
'-x, y+1/2, -z+1/2'
'x+1/2, -y+1/2, -z'

loop_
_atom_site_label
_atom_site_type_symbol
_atom_site_fract_x
_atom_site_fract_y
_atom_site_fract_z
_atom_site_U_iso_or_equiv
_atom_site_adp_type
_atom_site_occupancy
_atom_site_site_symmetry_order
_atom_site_calc_flag
_atom_site_refinement_flags_posn
O1 O 0.74949(17) -0.17097(13) 0.68980(5) 0.0297(3) Uani 1 1 d .
O2 O 0.94704(16) -0.01312(12) 0.65418(4) 0.0236(3) Uani 1 1 d .
C1 C 0.8044(2) -0.04615(18) 0.68430(6) 0.0210(3) Uani 1 1 d .
C2 C 0.7308(2) 0.09027(18) 0.71203(6) 0.0209(3) Uani 1 1 d .
C3 C 0.5539(2) 0.0476(2) 0.73952(6) 0.0263(4) Uani 1 1 d .
H3A H 0.5759 -0.0431 0.7598 0.032 Uiso 1 1 calc R
H3B H 0.5209 0.1280 0.7634 0.032 Uiso 1 1 calc R
C4 C 0.3938(2) 0.0200(2) 0.70373(7) 0.0272(4) Uani 1 1 d .
H4A H 0.2828 -0.0017 0.7238 0.033 Uiso 1 1 calc R
H4B H 0.4201 -0.0671 0.6821 0.033 Uiso 1 1 calc R
C5 C 0.3601(2) 0.15575(19) 0.67018(6) 0.0239(4) Uani 1 1 d .
H5A H 0.3171 0.2384 0.6918 0.029 Uiso 1 1 calc R
H5B H 0.2617 0.1322 0.6457 0.029 Uiso 1 1 calc R
C6 C 0.5301(2) 0.20764(17) 0.64029(6) 0.0193(3) Uani 1 1 d .
C7 C 0.6906(2) 0.22895(17) 0.67828(6) 0.0190(3) Uani 1 1 d .
H7 H 0.6445 0.3048 0.7028 0.023 Uiso 1 1 calc R
C8 C 0.8546(2) 0.30443(17) 0.65280(6) 0.0211(3) Uani 1 1 d .
H8A H 0.9564 0.3124 0.6773 0.025 Uiso 1 1 calc R
H8B H 0.8964 0.2440 0.6237 0.025 Uiso 1 1 calc R
C9 C 0.8003(2) 0.45939(17) 0.63436(6) 0.0224(3) Uani 1 1 d .
H9A H 0.7658 0.5207 0.6640 0.027 Uiso 1 1 calc R
H9B H 0.9070 0.5067 0.6180 0.027 Uiso 1 1 calc R
C10 C 0.6417(2) 0.45666(17) 0.59670(6) 0.0201(3) Uani 1 1 d .
C11 C 0.4820(2) 0.36367(17) 0.61829(6) 0.0195(3) Uani 1 1 d .
H11 H 0.4364 0.4217 0.6480 0.023 Uiso 1 1 calc R
C12 C 0.3213(2) 0.36389(19) 0.57971(6) 0.0247(3) Uani 1 1 d .
H12A H 0.2953 0.2610 0.5688 0.030 Uiso 1 1 calc R
H12B H 0.2105 0.4038 0.5963 0.030 Uiso 1 1 calc R
C13 C 0.3684(2) 0.4588(2) 0.53317(6) 0.0258(4) Uani 1 1 d .
H13 H 0.2637 0.4607 0.5089 0.031 Uiso 1 1 calc R
C14 C 0.5383(3) 0.3922(2) 0.50752(6) 0.0312(4) Uani 1 1 d .
H14A H 0.5651 0.4467 0.4758 0.037 Uiso 1 1 calc R
H14B H 0.5152 0.2871 0.4987 0.037 Uiso 1 1 calc R
C15 C 0.7029(2) 0.40273(19) 0.54385(6) 0.0253(4) Uani 1 1 d .
H15A H 0.7613 0.3042 0.5470 0.030 Uiso 1 1 calc R
H15B H 0.7940 0.4725 0.5298 0.030 Uiso 1 1 calc R
C16 C 0.8747(2) 0.1290(2) 0.75279(7) 0.0279(4) Uani 1 1 d .
H16A H 0.9935 0.1435 0.7365 0.042 Uiso 1 1 calc GR
H16B H 0.8830 0.0478 0.7774 0.042 Uiso 1 1 calc GR
H16C H 0.8387 0.2203 0.7703 0.042 Uiso 1 1 calc GR
C17 C 0.5752(2) 0.09162(17) 0.59920(6) 0.0223(3) Uani 1 1 d .
H17A H 0.6997 0.1077 0.5868 0.033 Uiso 1 1 calc GR
H17B H 0.4892 0.1015 0.5709 0.033 Uiso 1 1 calc GR
H17C H 0.5655 -0.0081 0.6137 0.033 Uiso 1 1 calc GR
C18 C 0.5665(2) 0.61436(18) 0.58882(6) 0.0240(3) Uani 1 1 d .
H18A H 0.5199 0.6532 0.6215 0.029 Uiso 1 1 calc R
H18B H 0.6659 0.6804 0.5772 0.029 Uiso 1 1 calc R
C19 C 0.4152(2) 0.6141(2) 0.55015(6) 0.0258(4) Uani 1 1 d .
C20 C 0.3335(3) 0.7359(2) 0.53242(7) 0.0323(4) Uani 1 1 d .
H20A H 0.3701 0.8308 0.5442 0.039 Uiso 1 1 calc R
H20B H 0.2387 0.7276 0.5080 0.039 Uiso 1 1 calc R
C21 C 1.0224(2) -0.13491(19) 0.62567(7) 0.0267(4) Uani 1 1 d .
H21A H 0.9394 -0.1609 0.5979 0.040 Uiso 1 1 calc GR
H21B H 1.0380 -0.2207 0.6481 0.040 Uiso 1 1 calc GR
H21C H 1.1409 -0.1059 0.6116 0.040 Uiso 1 1 calc GR

loop_
_atom_site_aniso_label
_atom_site_aniso_U_11
_atom_site_aniso_U_22
_atom_site_aniso_U_33
_atom_site_aniso_U_23
_atom_site_aniso_U_13
_atom_site_aniso_U_12
O1 0.0303(6) 0.0198(6) 0.0390(7) 0.0029(5) 0.0025(5) -0.0015(5)
O2 0.0217(6) 0.0185(5) 0.0306(6) -0.0018(5) 0.0014(5) 0.0004(5)
C1 0.0185(7) 0.0213(7) 0.0232(7) 0.0018(6) -0.0044(6) 0.0004(6)
C2 0.0213(8) 0.0206(8) 0.0209(7) 0.0011(6) -0.0012(6) 0.0014(6)
C3 0.0259(8) 0.0277(8) 0.0253(8) 0.0058(7) 0.0029(7) 0.0027(7)
C4 0.0221(8) 0.0258(8) 0.0337(9) 0.0085(7) 0.0052(7) -0.0020(7)
C5 0.0171(8) 0.0249(8) 0.0295(8) 0.0029(7) 0.0003(6) -0.0015(6)
C6 0.0174(7) 0.0191(7) 0.0215(7) 0.0011(6) -0.0012(6) -0.0014(6)
C7 0.0187(7) 0.0173(7) 0.0209(7) -0.0009(6) -0.0003(6) 0.0005(6)
C8 0.0165(7) 0.0192(7) 0.0275(8) 0.0007(6) -0.0023(6) -0.0014(6)
C9 0.0188(8) 0.0185(7) 0.0298(8) 0.0008(6) -0.0011(6) -0.0017(7)
C10 0.0194(8) 0.0175(7) 0.0234(7) 0.0006(6) 0.0001(6) -0.0012(6)
C11 0.0171(7) 0.0195(7) 0.0220(7) -0.0004(6) -0.0005(6) -0.0005(6)
C12 0.0221(8) 0.0233(8) 0.0287(8) 0.0025(7) -0.0056(7) -0.0008(7)
C13 0.0281(9) 0.0258(8) 0.0234(8) 0.0018(7) -0.0062(7) 0.0002(7)
C14 0.0400(10) 0.0308(9) 0.0229(8) -0.0019(7) -0.0002(8) 0.0014(8)
C15 0.0274(8) 0.0238(8) 0.0247(8) 0.0026(6) 0.0054(7) -0.0001(7)
C16 0.0306(9) 0.0271(8) 0.0261(8) -0.0006(7) -0.0073(7) 0.0028(7)
C17 0.0237(8) 0.0187(7) 0.0245(8) -0.0016(6) -0.0047(6) -0.0015(7)
C18 0.0241(8) 0.0190(7) 0.0288(8) 0.0020(6) -0.0006(7) -0.0004(7)
C19 0.0279(9) 0.0253(8) 0.0241(8) 0.0026(6) 0.0016(7) -0.0001(7)
C20 0.0342(10) 0.0294(9) 0.0334(9) 0.0001(7) -0.0052(8) 0.0043(8)
C21 0.0277(8) 0.0232(8) 0.0291(8) -0.0032(7) 0.0011(7) 0.0026(7)

loop_
_atom_type_symbol
_atom_type_description
_atom_type_scat_dispersion_real
_atom_type_scat_dispersion_imag
_atom_type_scat_source
C C 0.0181 0.0091 'International Tables Vol C Tables 4.2.6.8 and 6.1.1.4'
H H 0.0000 0.0000 'International Tables Vol C Tables 4.2.6.8 and 6.1.1.4'
O O 0.0492 0.0322 'International Tables Vol C Tables 4.2.6.8 and 6.1.1.4'

loop_
_geom_angle_atom_site_label_1
_geom_angle_atom_site_label_2
_geom_angle_atom_site_label_3
_geom_angle
C1 O2 C21 115.87(13)
O1 C1 O2 122.51(15)
O1 C1 C2 125.23(15)
O2 C1 C2 112.18(13)
C1 C2 C3 108.78(14)
C1 C2 C7 116.05(13)
C1 C2 C16 105.83(13)
C3 C2 C7 108.02(13)
C3 C2 C16 107.83(13)
C16 C2 C7 110.06(13)
C2 C3 H3A 108.8
C2 C3 H3B 108.8
H3A C3 H3B 107.7
C4 C3 C2 113.59(13)
C4 C3 H3A 108.8
C4 C3 H3B 108.8
C3 C4 H4A 109.5
C3 C4 H4B 109.5
C3 C4 C5 110.51(14)
H4A C4 H4B 108.1
C5 C4 H4A 109.5
C5 C4 H4B 109.5
C4 C5 H5A 108.8
C4 C5 H5B 108.8
C4 C5 C6 113.94(13)
H5A C5 H5B 107.7
C6 C5 H5A 108.8
C6 C5 H5B 108.8
C5 C6 C7 108.66(12)
C5 C6 C11 106.21(13)
C7 C6 C11 107.32(12)
C17 C6 C5 108.96(13)
C17 C6 C7 111.88(13)
C17 C6 C11 113.56(12)
C2 C7 H7 104.1
C6 C7 C2 114.16(13)
C6 C7 H7 104.1
C8 C7 C2 117.08(13)
C8 C7 C6 111.48(12)
C8 C7 H7 104.1
C7 C8 H8A 109.7
C7 C8 H8B 109.7
H8A C8 H8B 108.2
C9 C8 C7 109.83(13)
C9 C8 H8A 109.7
C9 C8 H8B 109.7
C8 C9 H9A 109.0
C8 C9 H9B 109.0
H9A C9 H9B 107.8
C10 C9 C8 112.87(13)
C10 C9 H9A 109.0
C10 C9 H9B 109.0
C9 C10 C11 110.25(13)
C9 C10 C15 111.64(14)
C9 C10 C18 110.19(13)
C15 C10 C11 112.39(13)
C18 C10 C11 106.20(12)
C18 C10 C15 105.92(13)
C6 C11 H11 104.9
C10 C11 C6 116.96(13)
C10 C11 H11 104.9
C10 C11 C12 109.42(12)
C12 C11 C6 114.47(12)
C12 C11 H11 104.9
C11 C12 H12A 109.5
C11 C12 H12B 109.5
H12A C12 H12B 108.1
C13 C12 C11 110.58(14)
C13 C12 H12A 109.5
C13 C12 H12B 109.5
C12 C13 H13 110.4
C12 C13 C14 108.36(14)
C14 C13 H13 110.4
C19 C13 C12 109.40(14)
C19 C13 H13 110.4
C19 C13 C14 107.95(15)
C13 C14 H14A 109.7
C13 C14 H14B 109.7
C13 C14 C15 109.71(13)
H14A C14 H14B 108.2
C15 C14 H14A 109.7
C15 C14 H14B 109.7
C10 C15 C14 110.55(14)
C10 C15 H15A 109.5
C10 C15 H15B 109.5
C14 C15 H15A 109.5
C14 C15 H15B 109.5
H15A C15 H15B 108.1
C2 C16 H16A 109.5
C2 C16 H16B 109.5
C2 C16 H16C 109.5
H16A C16 H16B 109.5
H16A C16 H16C 109.5
H16B C16 H16C 109.5
C6 C17 H17A 109.5
C6 C17 H17B 109.5
C6 C17 H17C 109.5
H17A C17 H17B 109.5
H17A C17 H17C 109.5
H17B C17 H17C 109.5
C10 C18 H18A 109.5
C10 C18 H18B 109.5
H18A C18 H18B 108.1
C19 C18 C10 110.73(14)
C19 C18 H18A 109.5
C19 C18 H18B 109.5
C18 C19 C13 111.64(14)
C20 C19 C13 123.89(16)
C20 C19 C18 124.47(17)
C19 C20 H20A 120.0
C19 C20 H20B 120.0
H20A C20 H20B 120.0
O2 C21 H21A 109.5
O2 C21 H21B 109.5
O2 C21 H21C 109.5
H21A C21 H21B 109.5
H21A C21 H21C 109.5
H21B C21 H21C 109.5

loop_
_geom_bond_atom_site_label_1
_geom_bond_atom_site_label_2
_geom_bond_distance
O1 C1 1.204(2)
O2 C1 1.346(2)
O2 C21 1.441(2)
C1 C2 1.529(2)
C2 C3 1.535(2)
C2 C7 1.562(2)
C2 C16 1.545(2)
C3 H3A 0.9900
C3 H3B 0.9900
C3 C4 1.526(2)
C4 H4A 0.9900
C4 H4B 0.9900
C4 C5 1.530(2)
C5 H5A 0.9900
C5 H5B 0.9900
C5 C6 1.547(2)
C6 C7 1.557(2)
C6 C11 1.562(2)
C6 C17 1.541(2)
C7 H7 1.0000
C7 C8 1.536(2)
C8 H8A 0.9900
C8 H8B 0.9900
C8 C9 1.532(2)
C9 H9A 0.9900
C9 H9B 0.9900
C9 C10 1.529(2)
C10 C11 1.549(2)
C10 C15 1.541(2)
C10 C18 1.540(2)
C11 H11 1.0000
C11 C12 1.556(2)
C12 H12A 0.9900
C12 H12B 0.9900
C12 C13 1.534(2)
C13 H13 1.0000
C13 C14 1.539(3)
C13 C19 1.510(2)
C14 H14A 0.9900
C14 H14B 0.9900
C14 C15 1.544(3)
C15 H15A 0.9900
C15 H15B 0.9900
C16 H16A 0.9800
C16 H16B 0.9800
C16 H16C 0.9800
C17 H17A 0.9800
C17 H17B 0.9800
C17 H17C 0.9800
C18 H18A 0.9900
C18 H18B 0.9900
C18 C19 1.506(2)
C19 C20 1.335(3)
C20 H20A 0.9500
C20 H20B 0.9500
C21 H21A 0.9800
C21 H21B 0.9800
C21 H21C 0.9800
